data_2201927
loop_
_publ_author_name
'Yamin, Bohari M.'
'Yusof, M. Sukeri M.'

_publ_section_title
;
 <i>N</i>'-Benzoyl-<i>N</i>-<i>p</i>-bromophenylthiourea
;
_journal_issue 3
_journal_name_full 'Acta Crystallographica Section E'
_journal_page_first o340
_journal_page_last o341
_journal_paper_doi 10.1107/S1600536803003453
_journal_volume 59
_journal_year 2003
_chemical_formula_iupac 'C14 H11 Br N2 O S'
_chemical_formula_moiety 'C14 H11 Br N2 O S'
_chemical_formula_sum 'C14 H11 Br N2 O S'
_chemical_formula_weight 335.22
_chemical_name_systematic
;
N-para-bromophenyl-N'-benzoylthiourea
;
_space_group_IT_number 14
_symmetry_cell_setting monoclinic
_symmetry_space_group_name_Hall '-P 2ybc'
_symmetry_space_group_name_H-M 'P 1 21/c 1'
_atom_sites_solution_hydrogens geom
_atom_sites_solution_primary direct
_atom_sites_solution_secondary difmap
_audit_creation_method SHELXL-97
_cell_angle_alpha 90.00
_cell_angle_beta 103.311(4)
_cell_angle_gamma 90.00
_cell_formula_units_Z 4
_cell_length_a 13.846(3)
_cell_length_b 5.9486(14)
_cell_length_c 16.972(4)
_cell_measurement_reflns_used 2075
_cell_measurement_temperature 273(2)
_cell_measurement_theta_max 27.5
_cell_measurement_theta_min 1.5
_cell_volume 1360.3(5)
_computing_cell_refinement 'SAINT (Siemens, 1996)'
_computing_data_collection 'SMART (Siemens, 1996)'
_computing_data_reduction SAINT
_computing_molecular_graphics SHELXTL
_computing_publication_material
;
SHELXTL, PARST (Nardelli, 1995) and PLATON (Spek, 1990)
;
_computing_structure_refinement SHELXTL
_computing_structure_solution 'SHELXTL (Sheldrick, 1997)'
_diffrn_ambient_temperature 273(2)
_diffrn_detector_area_resol_mean 83.66
_diffrn_measured_fraction_theta_full 0.99
_diffrn_measured_fraction_theta_max 0.99
_diffrn_measurement_device_type
;
Bruker SMART APEX CCD area-detector
;
_diffrn_measurement_method \w
_diffrn_radiation_monochromator graphite
_diffrn_radiation_source 'fine-focus sealed tube'
_diffrn_radiation_type MoK\a
_diffrn_radiation_wavelength 0.71073
_diffrn_reflns_av_R_equivalents 0.026
_diffrn_reflns_av_sigmaI/netI 0.039
_diffrn_reflns_limit_h_max 17
_diffrn_reflns_limit_h_min -12
_diffrn_reflns_limit_k_max 7
_diffrn_reflns_limit_k_min -7
_diffrn_reflns_limit_l_max 22
_diffrn_reflns_limit_l_min -21
_diffrn_reflns_number 7554
_diffrn_reflns_theta_full 27.5
_diffrn_reflns_theta_max 27.5
_diffrn_reflns_theta_min 1.5
_diffrn_standards_decay_% 0
_diffrn_standards_interval_count 0
_diffrn_standards_interval_time 0
_diffrn_standards_number 0
_exptl_absorpt_coefficient_mu 3.16
_exptl_absorpt_correction_T_max 0.542
_exptl_absorpt_correction_T_min 0.421
_exptl_absorpt_correction_type empirical
_exptl_absorpt_process_details '(SADABS; Sheldrick, 1996)'
_exptl_crystal_colour colourless
_exptl_crystal_density_diffrn 1.637
_exptl_crystal_density_method 'not measured'
_exptl_crystal_description block
_exptl_crystal_F_000 672
_exptl_crystal_size_max 0.33
_exptl_crystal_size_mid 0.30
_exptl_crystal_size_min 0.22
_refine_diff_density_max 0.41
_refine_diff_density_min -0.48
_refine_ls_extinction_method none
_refine_ls_goodness_of_fit_ref 0.91
_refine_ls_hydrogen_treatment constr
_refine_ls_matrix_type full
_refine_ls_number_parameters 172
_refine_ls_number_reflns 3081
_refine_ls_number_restraints 0
_refine_ls_restrained_S_all 0.91
_refine_ls_R_factor_all 0.050
_refine_ls_R_factor_gt 0.033
_refine_ls_shift/su_max <0.001
_refine_ls_shift/su_mean 0.000
_refine_ls_structure_factor_coef Fsqd
_refine_ls_weighting_details 'calc w = 1/[\s^2^(Fo^2^)+(0.0511P)^2^+0.2498P] where P = (Fo^2^+2Fc^2^)/3'
_refine_ls_weighting_scheme calc
_refine_ls_wR_factor_gt 0.082
_refine_ls_wR_factor_ref 0.091
_reflns_number_gt 2284
_reflns_number_total 3081
_reflns_threshold_expression I>2\s(I)
_cod_data_source_file cv6168.cif
_cod_data_source_block I
_cod_depositor_comments
;
The following automatic conversions were performed:
'_symmetry_cell_setting' value 'Monoclinic' changed to 'monoclinic'
according to '/home/saulius/struct/CIF-dictionaries/cif_core.dic'
dictionary named 'cif_core.dic' version 2.4.1 from 2010-06-29.

Automatic conversion script
Id: cif_fix_enum 1527 2010-12-29 10:47:43Z saulius 

The following automatic conversions were performed:

'_symmetry_cell_setting' value 'Monoclinic' changed to 'monoclinic'
according to /home/saulius/struct/CIF-dictionaries/cif_core.dic
dictionary named 'cif_core.dic' version 2.4.1 from 2010-06-29.

Automatic conversion script
Id: cif_fix_values 1715 2011-07-08 13:25:40Z adriana 
;
_cod_original_cell_volume 1360.3(6)
_cod_original_sg_symbol_H-M 'P 21/c'
_cod_database_code 2201927
_cod_database_fobs_code 2201927

loop_
_symmetry_equiv_pos_as_xyz
'x, y, z'
'-x, y+1/2, -z+1/2'
'-x, -y, -z'
'x, -y-1/2, z-1/2'

loop_
_atom_site_label
_atom_site_fract_x
_atom_site_fract_y
_atom_site_fract_z
_atom_site_U_iso_or_equiv
_atom_site_adp_type
_atom_site_calc_flag
_atom_site_refinement_flags
_atom_site_occupancy
_atom_site_disorder_assembly
_atom_site_disorder_group
_atom_site_type_symbol
Br1 0.01734(2) -0.79273(5) 1.181023(19) 0.05398(13) Uani d . 1 . . Br
S1 0.42452(5) -0.28673(13) 1.03348(5) 0.0542(2) Uani d . 1 . . S
N2 0.23294(15) -0.1636(3) 0.99858(14) 0.0418(5) Uani d . 1 . . N
H2A 0.1913 -0.0697 0.9710 0.050 Uiso calc R 1 . . H
O1 0.17969(14) 0.1708(3) 0.89885(13) 0.0546(5) Uani d . 1 . . O
C12 0.08809(17) -0.5974(4) 1.12586(15) 0.0369(5) Uani d . 1 . . C
C7 0.26637(19) 0.1778(4) 0.89443(16) 0.0406(6) Uani d . 1 . . C
C9 0.18987(18) -0.3196(4) 1.04365(15) 0.0356(5) Uani d . 1 . . C
C8 0.32534(17) -0.1355(4) 0.99101(15) 0.0369(5) Uani d . 1 . . C
C13 0.17833(19) -0.6632(4) 1.11359(17) 0.0413(6) Uani d . 1 . . C
H13A 0.2051 -0.8011 1.1333 0.050 Uiso calc R 1 . . H
C1 0.3775(2) 0.2848(5) 0.80210(18) 0.0483(7) Uani d . 1 . . C
H1A 0.4133 0.1524 0.8151 0.058 Uiso calc R 1 . . H
C14 0.22957(18) -0.5251(4) 1.07205(16) 0.0421(6) Uani d . 1 . . C
H14A 0.2905 -0.5702 1.0632 0.051 Uiso calc R 1 . . H
N1 0.33758(15) 0.0423(3) 0.94071(13) 0.0421(5) Uani d . 1 . . N
H1B 0.3977 0.0709 0.9384 0.051 Uiso calc R 1 . . H
C10 0.09817(19) -0.2553(4) 1.05700(17) 0.0404(6) Uani d . 1 . . C
H10A 0.0710 -0.1175 1.0376 0.048 Uiso calc R 1 . . H
C6 0.29995(18) 0.3344(4) 0.83817(15) 0.0387(6) Uani d . 1 . . C
C11 0.04735(18) -0.3934(4) 1.09848(16) 0.0412(6) Uani d . 1 . . C
H11A -0.0135 -0.3494 1.1078 0.049 Uiso calc R 1 . . H
C5 0.2469(2) 0.5315(4) 0.81750(17) 0.0474(6) Uani d . 1 . . C
H5A 0.1934 0.5638 0.8401 0.057 Uiso calc R 1 . . H
C3 0.3507(2) 0.6300(6) 0.72896(19) 0.0636(9) Uani d . 1 . . C
H3A 0.3689 0.7313 0.6932 0.076 Uiso calc R 1 . . H
C2 0.4016(2) 0.4321(6) 0.74676(19) 0.0622(8) Uani d . 1 . . C
H2B 0.4526 0.3969 0.7215 0.075 Uiso calc R 1 . . H
C4 0.2730(2) 0.6795(5) 0.7638(2) 0.0589(8) Uani d . 1 . . C
H4A 0.2380 0.8132 0.7511 0.071 Uiso calc R 1 . . H

loop_
_atom_site_aniso_label
_atom_site_aniso_U_11
_atom_site_aniso_U_22
_atom_site_aniso_U_33
_atom_site_aniso_U_12
_atom_site_aniso_U_13
_atom_site_aniso_U_23
Br1 0.0507(2) 0.04973(18) 0.0683(2) -0.00084(13) 0.02749(16) 0.01107(13)
S1 0.0296(4) 0.0623(4) 0.0708(5) 0.0057(3) 0.0117(3) 0.0240(4)
N2 0.0291(11) 0.0460(12) 0.0515(14) 0.0049(9) 0.0117(10) 0.0109(10)
O1 0.0310(10) 0.0654(13) 0.0684(14) 0.0071(9) 0.0139(9) 0.0208(10)
C12 0.0323(13) 0.0379(12) 0.0411(14) -0.0040(10) 0.0102(11) -0.0020(11)
C7 0.0335(14) 0.0466(15) 0.0432(15) 0.0009(11) 0.0116(11) 0.0024(11)
C9 0.0296(12) 0.0400(13) 0.0371(13) -0.0027(10) 0.0077(10) -0.0009(10)
C8 0.0303(13) 0.0430(12) 0.0364(14) 0.0000(10) 0.0052(10) 0.0013(11)
C13 0.0358(14) 0.0340(12) 0.0536(17) 0.0016(10) 0.0095(12) 0.0007(11)
C1 0.0347(14) 0.0612(16) 0.0472(17) 0.0012(13) 0.0055(12) 0.0126(13)
C14 0.0326(13) 0.0391(13) 0.0567(17) 0.0034(11) 0.0144(12) -0.0024(12)
N1 0.0270(10) 0.0506(12) 0.0498(13) 0.0017(9) 0.0109(9) 0.0121(10)
C10 0.0326(14) 0.0386(12) 0.0504(16) 0.0054(10) 0.0105(12) 0.0078(11)
C6 0.0328(13) 0.0442(14) 0.0362(14) -0.0041(10) 0.0018(10) 0.0036(11)
C11 0.0292(12) 0.0451(13) 0.0518(16) 0.0025(11) 0.0143(11) 0.0005(12)
C5 0.0432(15) 0.0467(14) 0.0482(17) 0.0022(12) 0.0019(12) 0.0013(13)
C3 0.0556(19) 0.0696(19) 0.059(2) -0.0177(16) -0.0009(15) 0.0250(17)
C2 0.0426(16) 0.087(2) 0.057(2) -0.0048(16) 0.0123(14) 0.0220(17)
C4 0.057(2) 0.0463(16) 0.064(2) -0.0022(14) -0.0033(16) 0.0145(14)

loop_
_atom_type_symbol
_atom_type_description
_atom_type_scat_dispersion_real
_atom_type_scat_dispersion_imag
_atom_type_scat_source
C C 0.0033 0.0016 'International Tables Vol C Tables 4.2.6.8 and 6.1.1.4'
H H 0.0000 0.0000 'International Tables Vol C Tables 4.2.6.8 and 6.1.1.4'
N N 0.0061 0.0033 'International Tables Vol C Tables 4.2.6.8 and 6.1.1.4'
O O 0.0106 0.0060 'International Tables Vol C Tables 4.2.6.8 and 6.1.1.4'
S S 0.1246 0.1234 'International Tables Vol C Tables 4.2.6.8 and 6.1.1.4'
Br Br -0.2901 2.4595 'International Tables Vol C Tables 4.2.6.8 and 6.1.1.4'

loop_
_geom_angle_atom_site_label_1
_geom_angle_atom_site_label_2
_geom_angle_atom_site_label_3
_geom_angle
_geom_angle_publ_flag
C8 N2 C9 132.1(2) yes
C8 N2 H2A 114.0 ?
C9 N2 H2A 114.0 ?
C13 C12 C11 121.3(2) ?
C13 C12 Br1 119.47(19) yes
C11 C12 Br1 119.28(17) ?
O1 C7 N1 122.1(2) yes
O1 C7 C6 121.3(2) ?
N1 C7 C6 116.6(2) ?
C14 C9 C10 119.4(2) ?
C14 C9 N2 125.8(2) ?
C10 C9 N2 114.9(2) ?
N2 C8 N1 114.3(2) yes
N2 C8 S1 127.57(19) yes
N1 C8 S1 118.15(18) yes
C12 C13 C14 120.1(2) ?
C12 C13 H13A 119.9 ?
C14 C13 H13A 119.9 ?
C2 C1 C6 119.9(3) ?
C2 C1 H1A 120.0 ?
C6 C1 H1A 120.0 ?
C13 C14 C9 119.7(2) ?
C13 C14 H14A 120.2 ?
C9 C14 H14A 120.2 ?
C7 N1 C8 128.6(2) ?
C7 N1 H1B 115.7 ?
C8 N1 H1B 115.7 ?
C11 C10 C9 120.8(2) ?
C11 C10 H10A 119.6 ?
C9 C10 H10A 119.6 ?
C5 C6 C1 119.2(2) ?
C5 C6 C7 117.9(2) ?
C1 C6 C7 122.7(2) ?
C12 C11 C10 118.8(2) ?
C12 C11 H11A 120.6 ?
C10 C11 H11A 120.6 ?
C4 C5 C6 120.4(3) ?
C4 C5 H5A 119.8 ?
C6 C5 H5A 119.8 ?
C2 C3 C4 120.2(3) ?
C2 C3 H3A 119.9 ?
C4 C3 H3A 119.9 ?
C3 C2 C1 120.2(3) ?
C3 C2 H2B 119.9 ?
C1 C2 H2B 119.9 ?
C5 C4 C3 120.0(3) ?
C5 C4 H4A 120.0 ?
C3 C4 H4A 120.0 ?

loop_
_geom_bond_atom_site_label_1
_geom_bond_atom_site_label_2
_geom_bond_site_symmetry_2
_geom_bond_distance
_geom_bond_publ_flag
Br1 C12 . 1.900(2) yes
S1 C8 . 1.661(3) yes
N2 C8 . 1.325(3) yes
N2 C9 . 1.418(3) yes
N2 H2A . 0.8600 ?
O1 C7 . 1.220(3) yes
C12 C13 . 1.370(3) ?
C12 C11 . 1.373(3) ?
C7 N1 . 1.372(3) yes
C7 C6 . 1.483(3) ?
C9 C14 . 1.381(3) ?
C9 C10 . 1.393(3) ?
C8 N1 . 1.394(3) yes
C13 C14 . 1.380(3) ?
C13 H13A . 0.9300 ?
C1 C2 . 1.381(4) ?
C1 C6 . 1.385(4) ?
C1 H1A . 0.9300 ?
C14 H14A . 0.9300 ?
N1 H1B . 0.8600 ?
C10 C11 . 1.376(3) ?
C10 H10A . 0.9300 ?
C6 C5 . 1.385(3) ?
C11 H11A . 0.9300 ?
C5 C4 . 1.374(4) ?
C5 H5A . 0.9300 ?
C3 C2 . 1.369(5) ?
C3 C4 . 1.374(5) ?
C3 H3A . 0.9300 ?
C2 H2B . 0.9300 ?
C4 H4A . 0.9300 ?

loop_
_geom_hbond_atom_site_label_D
_geom_hbond_atom_site_label_H
_geom_hbond_atom_site_label_A
_geom_hbond_site_symmetry_A
_geom_hbond_distance_DH
_geom_hbond_distance_HA
_geom_hbond_distance_DA
_geom_hbond_angle_DHA
_geom_hbond_publ_flag
N2 H2A O1 1_555 0.86 1.87 2.606(3) 143 yes
C14 H14A S1 1_555 0.93 2.64 3.246(3) 123 yes
N1 H1B S1 3_657 0.86 2.72 3.534(2) 158 yes
C11 H11A O1 3_557 0.93 2.51 3.421(3) 165 yes

loop_
_geom_torsion_atom_site_label_1
_geom_torsion_atom_site_label_2
_geom_torsion_atom_site_label_3
_geom_torsion_atom_site_label_4
_geom_torsion
C8 N2 C9 C14 -21.3(4)
C8 N2 C9 C10 160.6(3)
C9 N2 C8 N1 -179.2(2)
C9 N2 C8 S1 1.2(4)
C11 C12 C13 C14 -0.9(4)
Br1 C12 C13 C14 178.6(2)
C12 C13 C14 C9 0.6(4)
C10 C9 C14 C13 -0.4(4)
N2 C9 C14 C13 -178.4(3)
O1 C7 N1 C8 7.9(4)
C6 C7 N1 C8 -172.0(2)
N2 C8 N1 C7 -5.3(4)
S1 C8 N1 C7 174.3(2)
C14 C9 C10 C11 0.4(4)
N2 C9 C10 C11 178.7(2)
C2 C1 C6 C5 0.5(4)
C2 C1 C6 C7 176.4(3)
O1 C7 C6 C5 27.4(4)
N1 C7 C6 C5 -152.7(2)
O1 C7 C6 C1 -148.5(3)
N1 C7 C6 C1 31.4(4)
C13 C12 C11 C10 0.9(4)
Br1 C12 C11 C10 -178.6(2)
C9 C10 C11 C12 -0.7(4)
C1 C6 C5 C4 -2.1(4)
C7 C6 C5 C4 -178.1(3)
C4 C3 C2 C1 -2.4(5)
C6 C1 C2 C3 1.7(5)
C6 C5 C4 C3 1.4(5)
C2 C3 C4 C5 0.8(5)

loop_
_cod_related_entry_id
_cod_related_entry_database
_cod_related_entry_code
1 ChemSpider 665586
